data_4108695
loop_
_publ_author_name
'Tillmann K\"opke'
'Maren Pink'
'Jeffrey M. Zaleski'

_publ_section_title
;
 Expansion by Contraction: Diversifying the Photochemical Reactivity Scope
 of Diazo-oxochlorins toward Development of in Situ Alkylating Agents
;
_journal_name_full 'Journal of the American Chemical Society'
_journal_page_first 15864
_journal_page_last 15871
_journal_paper_doi 10.1021/ja800094e
_journal_volume 130
_journal_year 2008
_chemical_formula_moiety 'C51 H36 Cu N6 O3 S, 1.5 C4 H10 O'
_chemical_formula_sum 'C57 H51 Cu N6 O4.5 S'
_chemical_formula_weight 987.64
_chemical_name_systematic
; 
 ? 
;
_space_group_IT_number 14
_symmetry_cell_setting monoclinic
_symmetry_space_group_name_Hall '-P 2ybc'
_symmetry_space_group_name_H-M 'P 1 21/c 1'
_atom_sites_solution_hydrogens geom
_atom_sites_solution_primary direct
_atom_sites_solution_secondary difmap
_audit_creation_method SHELXL-97
_cell_angle_alpha 90.00
_cell_angle_beta 102.302(7)
_cell_angle_gamma 90.00
_cell_formula_units_Z 4
_cell_length_a 25.121(4)
_cell_length_b 10.4755(15)
_cell_length_c 18.364(3)
_cell_measurement_reflns_used 9995
_cell_measurement_temperature 95(2)
_cell_measurement_theta_max 20.1
_cell_measurement_theta_min 2.5
_cell_volume 4721.6(13)
_computing_cell_refinement 'SAINT (Bruker, 2003)'
_computing_data_collection 'SMART (Bruker, 2001)'
_computing_data_reduction 'SAINT (Bruker, 2003)'
_computing_molecular_graphics 'SHELXTL (Bruker, 2003), XTEL (loc. libr.)'
_computing_publication_material 'SHELXTL (Bruker, 2003)'
_computing_structure_refinement 'SHELXL-97 (Sheldrick, 1997)'
_computing_structure_solution 'SIR-2004 (Burla et al., 2005)'
_diffrn_ambient_temperature 95(2)
_diffrn_detector 'CCD area detector'
_diffrn_detector_area_resol_mean 44.52
_diffrn_detector_type 'Bruker SMART 6000'
_diffrn_measured_fraction_theta_full 0.980
_diffrn_measured_fraction_theta_max 0.980
_diffrn_measurement_details '0.5 degree frames measured for 1 seconds each'
_diffrn_measurement_device 'three-circle goniometer with fixed chi'
_diffrn_measurement_device_type 'Bruker Platform goniometer'
_diffrn_measurement_method 'omega and phi scans'
_diffrn_radiation_monochromator 'diamond 1 1 1'
_diffrn_radiation_source synchrotron
_diffrn_radiation_type synchrotron
_diffrn_radiation_wavelength 0.49595
_diffrn_reflns_av_R_equivalents 0.0554
_diffrn_reflns_av_sigmaI/netI 0.0362
_diffrn_reflns_limit_h_max 34
_diffrn_reflns_limit_h_min -34
_diffrn_reflns_limit_k_max 13
_diffrn_reflns_limit_k_min -14
_diffrn_reflns_limit_l_max 25
_diffrn_reflns_limit_l_min -25
_diffrn_reflns_number 81662
_diffrn_reflns_theta_full 20.14
_diffrn_reflns_theta_max 20.14
_diffrn_reflns_theta_min 1.16
_exptl_absorpt_coefficient_mu 0.304
_exptl_absorpt_correction_T_max 0.9970
_exptl_absorpt_correction_T_min 0.9559
_exptl_absorpt_correction_type multi-scan
_exptl_absorpt_process_details 'SADABS, R. Blessing; 1995'
_exptl_crystal_colour red
_exptl_crystal_density_diffrn 1.389
_exptl_crystal_description needle
_exptl_crystal_F_000 2064
_exptl_crystal_size_max 0.15
_exptl_crystal_size_mid 0.015
_exptl_crystal_size_min 0.01
_refine_diff_density_max 1.210
_refine_diff_density_min -1.410
_refine_diff_density_rms 0.359
_refine_ls_extinction_method none
_refine_ls_goodness_of_fit_ref 1.195
_refine_ls_hydrogen_treatment riding
_refine_ls_matrix_type full
_refine_ls_number_parameters 654
_refine_ls_number_reflns 12991
_refine_ls_number_restraints 0
_refine_ls_restrained_S_all 1.195
_refine_ls_R_factor_all 0.0640
_refine_ls_R_factor_gt 0.0512
_refine_ls_shift/su_max 0.002
_refine_ls_shift/su_mean 0.000
_refine_ls_structure_factor_coef Fsqd
_refine_ls_weighting_details 'calc w=1/[\s^2^(Fo^2^)+(0.1004P)^2^+0.8989P] where P=(Fo^2^+2Fc^2^)/3'
_refine_ls_weighting_scheme calc
_refine_ls_wR_factor_gt 0.1381
_refine_ls_wR_factor_ref 0.1569
_reflns_number_gt 11464
_reflns_number_total 12991
_reflns_threshold_expression >2sigma(I)
_cod_data_source_file ja800094e_si_002.cif
_cod_data_source_block 0517
_cod_original_cell_volume 4721.7(13)
_cod_original_formula_sum 'C57 H51 Cu N6 O4.50 S'
_cod_database_code 4108695

loop_
_symmetry_equiv_pos_as_xyz
'x, y, z'
'-x, y+1/2, -z+1/2'
'-x, -y, -z'
'x, -y-1/2, z-1/2'

loop_
_atom_site_label
_atom_site_type_symbol
_atom_site_fract_x
_atom_site_fract_y
_atom_site_fract_z
_atom_site_U_iso_or_equiv
_atom_site_adp_type
_atom_site_occupancy
_atom_site_symmetry_multiplicity
_atom_site_calc_flag
_atom_site_refinement_flags
_atom_site_disorder_assembly
_atom_site_disorder_group
Cu1 Cu 0.194032(8) 0.02715(2) 0.607290(12) 0.00993(8) Uani 1 1 d . . .
S1 S 0.487089(16) 0.20923(4) 0.47941(2) 0.00896(10) Uani 1 1 d . . .
O1 O 0.37315(5) 0.04786(14) 0.55231(8) 0.0160(3) Uani 1 1 d . . .
O2 O 0.53183(5) 0.12931(13) 0.47060(7) 0.0122(2) Uani 1 1 d . . .
O3 O 0.47504(5) 0.32290(13) 0.43519(7) 0.0142(3) Uani 1 1 d . . .
N1 N 0.24262(6) 0.08065(15) 0.54786(8) 0.0121(3) Uani 1 1 d . . .
N2 N 0.21013(6) 0.19251(15) 0.66220(8) 0.0108(3) Uani 1 1 d . . .
N3 N 0.14904(6) -0.03327(15) 0.67265(9) 0.0129(3) Uani 1 1 d . . .
N4 N 0.17856(6) -0.12479(15) 0.53978(9) 0.0119(3) Uani 1 1 d . . .
N5 N 0.38274(6) 0.16124(15) 0.45084(8) 0.0102(3) Uani 1 1 d . . .
H5N H 0.3695 0.2206 0.4181 0.012 Uiso 1 1 calc R . .
N6 N 0.43499(6) 0.11189(14) 0.45612(8) 0.0098(3) Uani 1 1 d . . .
H6N H 0.4399 0.0307 0.4472 0.012 Uiso 1 1 calc R . .
C1 C 0.25662(7) 0.03029(17) 0.48616(10) 0.0113(3) Uani 1 1 d . . .
C2 C 0.29339(7) 0.14570(17) 0.47849(10) 0.0110(3) Uani 1 1 d . . .
H2A H 0.2816 0.1975 0.4321 0.013 Uiso 1 1 calc R . .
C3 C 0.27128(7) 0.19077(17) 0.54583(10) 0.0112(3) Uani 1 1 d . . .
C4 C 0.35339(7) 0.11349(17) 0.49849(9) 0.0110(3) Uani 1 1 d . . .
C5 C 0.27226(7) 0.29605(17) 0.59075(10) 0.0110(3) Uani 1 1 d . . .
C6 C 0.24288(7) 0.29158(17) 0.64902(10) 0.0108(3) Uani 1 1 d . . .
C7 C 0.24654(7) 0.38723(18) 0.70633(10) 0.0131(3) Uani 1 1 d . . .
H7A H 0.2662 0.4652 0.7095 0.016 Uiso 1 1 calc R . .
C8 C 0.21662(7) 0.34525(18) 0.75488(10) 0.0132(3) Uani 1 1 d . . .
H8A H 0.2117 0.3877 0.7987 0.016 Uiso 1 1 calc R . .
C9 C 0.19357(7) 0.22384(17) 0.72727(9) 0.0115(3) Uani 1 1 d . . .
C10 C 0.16117(7) 0.14745(18) 0.76225(10) 0.0131(3) Uani 1 1 d . . .
C11 C 0.14036(8) 0.02624(18) 0.73597(10) 0.0147(3) Uani 1 1 d . . .
C12 C 0.10494(9) -0.0507(2) 0.76946(11) 0.0202(4) Uani 1 1 d . . .
H12A H 0.0925 -0.0315 0.8136 0.024 Uiso 1 1 calc R . .
C13 C 0.09240(8) -0.1574(2) 0.72582(11) 0.0190(4) Uani 1 1 d . . .
H13A H 0.0698 -0.2262 0.7342 0.023 Uiso 1 1 calc R . .
C14 C 0.11968(7) -0.14545(18) 0.66528(10) 0.0140(3) Uani 1 1 d . . .
C15 C 0.11633(7) -0.23429(17) 0.60657(10) 0.0125(3) Uani 1 1 d . . .
C16 C 0.14313(7) -0.22308(17) 0.54802(10) 0.0121(3) Uani 1 1 d . . .
C17 C 0.13937(7) -0.31231(17) 0.48752(10) 0.0134(3) Uani 1 1 d . . .
H17A H 0.1174 -0.3869 0.4795 0.016 Uiso 1 1 calc R . .
C18 C 0.17306(7) -0.27000(18) 0.44408(10) 0.0138(3) Uani 1 1 d . . .
H18A H 0.1795 -0.3100 0.4003 0.017 Uiso 1 1 calc R . .
C19 C 0.19742(7) -0.15281(17) 0.47675(10) 0.0117(3) Uani 1 1 d . . .
C20 C 0.23717(7) -0.08014(17) 0.44936(9) 0.0113(3) Uani 1 1 d . . .
C21 C 0.30280(7) 0.41334(17) 0.57822(9) 0.0114(3) Uani 1 1 d . . .
C22 C 0.35720(7) 0.40612(18) 0.57354(9) 0.0126(3) Uani 1 1 d . . .
H22A H 0.3754 0.3260 0.5792 0.015 Uiso 1 1 calc R . .
C23 C 0.38534(8) 0.5160(2) 0.56056(11) 0.0170(4) Uani 1 1 d . . .
H23A H 0.4224 0.5097 0.5571 0.020 Uiso 1 1 calc R . .
C24 C 0.35979(8) 0.63424(19) 0.55268(11) 0.0190(4) Uani 1 1 d . . .
H24A H 0.3793 0.7084 0.5438 0.023 Uiso 1 1 calc R . .
C25 C 0.30570(8) 0.64334(19) 0.55784(11) 0.0191(4) Uani 1 1 d . . .
H25A H 0.2879 0.7239 0.5531 0.023 Uiso 1 1 calc R . .
C26 C 0.27753(8) 0.53351(18) 0.57007(11) 0.0161(4) Uani 1 1 d . . .
H26A H 0.2403 0.5402 0.5730 0.019 Uiso 1 1 calc R . .
C27 C 0.14812(8) 0.19535(19) 0.83297(10) 0.0156(3) Uani 1 1 d . . .
C28 C 0.11944(8) 0.3095(2) 0.83411(12) 0.0208(4) Uani 1 1 d . . .
H28A H 0.1078 0.3567 0.7894 0.025 Uiso 1 1 calc R . .
C29 C 0.10787(10) 0.3542(2) 0.90041(14) 0.0289(5) Uani 1 1 d . . .
H29A H 0.0889 0.4325 0.9009 0.035 Uiso 1 1 calc R . .
C30 C 0.12397(9) 0.2847(3) 0.96588(12) 0.0305(5) Uani 1 1 d . . .
H30A H 0.1155 0.3147 1.0109 0.037 Uiso 1 1 calc R . .
C31 C 0.15240(9) 0.1715(3) 0.96536(11) 0.0265(5) Uani 1 1 d . . .
H31A H 0.1634 0.1240 1.0101 0.032 Uiso 1 1 calc R . .
C32 C 0.16492(8) 0.1271(2) 0.89986(11) 0.0196(4) Uani 1 1 d . . .
H32A H 0.1850 0.0501 0.9002 0.024 Uiso 1 1 calc R . .
C33 C 0.08105(7) -0.34907(18) 0.60841(10) 0.0125(3) Uani 1 1 d . . .
C34 C 0.02492(8) -0.3343(2) 0.59666(12) 0.0182(4) Uani 1 1 d . . .
H34A H 0.0091 -0.2521 0.5865 0.022 Uiso 1 1 calc R . .
C35 C -0.00815(8) -0.4395(2) 0.59983(13) 0.0220(4) Uani 1 1 d . . .
H35A H -0.0465 -0.4288 0.5915 0.026 Uiso 1 1 calc R . .
C36 C 0.01433(9) -0.5601(2) 0.61499(12) 0.0213(4) Uani 1 1 d . . .
H36A H -0.0086 -0.6314 0.6173 0.026 Uiso 1 1 calc R . .
C37 C 0.07003(8) -0.57623(19) 0.62672(12) 0.0189(4) Uani 1 1 d . . .
H37A H 0.0856 -0.6587 0.6370 0.023 Uiso 1 1 calc R . .
C38 C 0.10330(8) -0.47096(18) 0.62343(11) 0.0152(4) Uani 1 1 d . . .
H38A H 0.1416 -0.4822 0.6315 0.018 Uiso 1 1 calc R . .
C39 C 0.25906(7) -0.12726(17) 0.38519(10) 0.0125(3) Uani 1 1 d . . .
C40 C 0.22569(8) -0.16003(18) 0.31645(10) 0.0154(3) Uani 1 1 d . . .
H40A H 0.1873 -0.1499 0.3093 0.019 Uiso 1 1 calc R . .
C41 C 0.24774(9) -0.20706(19) 0.25871(11) 0.0197(4) Uani 1 1 d . . .
H41A H 0.2244 -0.2297 0.2127 0.024 Uiso 1 1 calc R . .
C42 C 0.30340(9) -0.2211(2) 0.26784(12) 0.0212(4) Uani 1 1 d . . .
H42A H 0.3185 -0.2529 0.2282 0.025 Uiso 1 1 calc R . .
C43 C 0.33732(8) -0.18833(19) 0.33566(12) 0.0191(4) Uani 1 1 d . . .
H43A H 0.3757 -0.1974 0.3422 0.023 Uiso 1 1 calc R . .
C44 C 0.31508(8) -0.14228(18) 0.39391(10) 0.0148(3) Uani 1 1 d . . .
H44A H 0.3385 -0.1209 0.4401 0.018 Uiso 1 1 calc R . .
C45 C 0.49897(7) 0.25128(17) 0.57416(9) 0.0107(3) Uani 1 1 d . . .
C46 C 0.51651(8) 0.37509(18) 0.59403(10) 0.0147(3) Uani 1 1 d . . .
H46A H 0.5168 0.4380 0.5569 0.018 Uiso 1 1 calc R . .
C47 C 0.53354(8) 0.4049(2) 0.66926(11) 0.0181(4) Uani 1 1 d . . .
H47A H 0.5446 0.4897 0.6835 0.022 Uiso 1 1 calc R . .
C48 C 0.53462(8) 0.3126(2) 0.72400(10) 0.0186(4) Uani 1 1 d . . .
C49 C 0.51618(8) 0.1890(2) 0.70241(10) 0.0180(4) Uani 1 1 d . . .
H49A H 0.5161 0.1259 0.7395 0.022 Uiso 1 1 calc R . .
C50 C 0.49809(8) 0.15719(18) 0.62783(10) 0.0148(3) Uani 1 1 d . . .
H50A H 0.4854 0.0735 0.6136 0.018 Uiso 1 1 calc R . .
C51 C 0.55564(11) 0.3434(3) 0.80472(12) 0.0308(5) Uani 1 1 d . . .
H51A H 0.5723 0.4285 0.8092 0.046 Uiso 1 1 calc R . .
H51B H 0.5829 0.2799 0.8270 0.046 Uiso 1 1 calc R . .
H51C H 0.5254 0.3421 0.8308 0.046 Uiso 1 1 calc R . .
C1S C 0.30168(10) 0.0467(2) 0.86216(12) 0.0253(4) Uani 1 1 d . . .
H1SA H 0.2862 -0.0393 0.8538 0.038 Uiso 1 1 calc R . .
H1SB H 0.2724 0.1083 0.8628 0.038 Uiso 1 1 calc R . .
H1SC H 0.3279 0.0492 0.9101 0.038 Uiso 1 1 calc R . .
C2S C 0.33001(9) 0.0801(2) 0.80083(12) 0.0229(4) Uani 1 1 d . . .
H2SA H 0.3598 0.0186 0.8003 0.027 Uiso 1 1 calc R . .
H2SB H 0.3040 0.0750 0.7522 0.027 Uiso 1 1 calc R . .
O1S O 0.35185(6) 0.20691(15) 0.81191(8) 0.0188(3) Uani 1 1 d . . .
C3S C 0.38211(9) 0.2406(2) 0.75734(11) 0.0219(4) Uani 1 1 d . . .
H3SA H 0.3598 0.2247 0.7069 0.026 Uiso 1 1 calc R . .
H3SB H 0.4152 0.1870 0.7638 0.026 Uiso 1 1 calc R . .
C4S C 0.39808(9) 0.3797(2) 0.76504(11) 0.0243(4) Uani 1 1 d . . .
H4SA H 0.4199 0.4012 0.7284 0.036 Uiso 1 1 calc R . .
H4SB H 0.4196 0.3956 0.8154 0.036 Uiso 1 1 calc R . .
H4SC H 0.3652 0.4327 0.7564 0.036 Uiso 1 1 calc R . .
C5S C -0.0148(2) 0.3954(5) 1.1680(3) 0.0293(9) Uani 0.50 1 d P A -1
H5SA H 0.0040 0.3329 1.2041 0.044 Uiso 0.50 1 calc PR A -1
H5SB H -0.0521 0.3664 1.1478 0.044 Uiso 0.50 1 calc PR A -1
H5SC H -0.0158 0.4781 1.1927 0.044 Uiso 0.50 1 calc PR A -1
C6S C 0.01518(18) 0.4094(4) 1.1054(3) 0.0232(9) Uani 0.50 1 d P A -1
H6SA H 0.0531 0.4373 1.1256 0.028 Uiso 0.50 1 calc PR A -1
H6SB H 0.0164 0.3261 1.0803 0.028 Uiso 0.50 1 calc PR A -1
O2S O -0.01197(12) 0.5010(3) 1.0531(2) 0.0200(6) Uani 0.50 1 d P A -1
C7S C 0.01359(17) 0.5138(4) 0.9922(3) 0.0188(8) Uani 0.50 1 d P A -1
H7SA H 0.0168 0.4290 0.9698 0.023 Uiso 0.50 1 calc PR A -1
H7SB H 0.0507 0.5488 1.0096 0.023 Uiso 0.50 1 calc PR A -1
C8S C -0.0192(2) 0.6018(5) 0.9345(3) 0.0298(10) Uani 0.50 1 d P A -1
H8SB H -0.0031 0.6036 0.8903 0.045 Uiso 0.50 1 calc PR A -1
H8SC H -0.0189 0.6881 0.9551 0.045 Uiso 0.50 1 calc PR A -1
H8SD H -0.0568 0.5709 0.9205 0.045 Uiso 0.50 1 calc PR A -1

loop_
_atom_site_aniso_label
_atom_site_aniso_U_11
_atom_site_aniso_U_22
_atom_site_aniso_U_33
_atom_site_aniso_U_23
_atom_site_aniso_U_13
_atom_site_aniso_U_12
Cu1 0.01141(12) 0.00993(13) 0.01033(12) -0.00052(7) 0.00651(8) -0.00150(7)
S1 0.01232(19) 0.0097(2) 0.00616(18) 0.00077(13) 0.00479(14) -0.00120(14)
O1 0.0158(6) 0.0213(7) 0.0126(6) 0.0069(5) 0.0066(5) 0.0023(5)
O2 0.0136(6) 0.0143(6) 0.0105(6) 0.0005(4) 0.0070(4) -0.0005(5)
O3 0.0215(6) 0.0118(6) 0.0098(6) 0.0038(5) 0.0042(5) -0.0014(5)
N1 0.0139(7) 0.0109(7) 0.0133(7) -0.0014(5) 0.0071(5) -0.0009(5)
N2 0.0118(6) 0.0123(7) 0.0094(6) 0.0001(5) 0.0048(5) -0.0003(5)
N3 0.0163(7) 0.0116(7) 0.0127(7) -0.0014(5) 0.0073(6) -0.0019(5)
N4 0.0127(6) 0.0121(7) 0.0129(7) 0.0003(5) 0.0074(5) -0.0016(5)
N5 0.0102(6) 0.0134(7) 0.0086(6) 0.0021(5) 0.0054(5) 0.0005(5)
N6 0.0105(6) 0.0098(7) 0.0104(6) -0.0015(5) 0.0050(5) -0.0003(5)
C1 0.0120(7) 0.0117(8) 0.0115(8) 0.0014(6) 0.0056(6) 0.0002(6)
C2 0.0126(7) 0.0115(8) 0.0101(7) 0.0009(6) 0.0050(6) -0.0002(6)
C3 0.0109(7) 0.0133(8) 0.0108(7) 0.0003(6) 0.0053(6) -0.0007(6)
C4 0.0127(7) 0.0129(8) 0.0088(7) -0.0009(6) 0.0056(6) -0.0008(6)
C5 0.0114(7) 0.0107(8) 0.0115(7) 0.0012(6) 0.0040(6) -0.0002(6)
C6 0.0104(7) 0.0105(8) 0.0115(7) 0.0009(6) 0.0023(6) 0.0013(6)
C7 0.0148(7) 0.0119(8) 0.0132(8) -0.0014(6) 0.0042(6) -0.0004(6)
C8 0.0155(8) 0.0126(8) 0.0123(8) -0.0018(6) 0.0046(6) -0.0001(6)
C9 0.0136(7) 0.0127(8) 0.0089(7) -0.0009(6) 0.0038(6) 0.0016(6)
C10 0.0148(8) 0.0160(9) 0.0102(7) -0.0001(6) 0.0063(6) 0.0009(6)
C11 0.0171(8) 0.0164(9) 0.0129(8) 0.0003(6) 0.0083(6) -0.0009(7)
C12 0.0266(10) 0.0217(10) 0.0172(9) -0.0034(7) 0.0158(8) -0.0075(8)
C13 0.0242(9) 0.0179(9) 0.0190(9) -0.0016(7) 0.0136(7) -0.0067(7)
C14 0.0154(8) 0.0143(8) 0.0147(8) 0.0005(6) 0.0085(6) -0.0027(6)
C15 0.0126(7) 0.0114(8) 0.0148(8) 0.0005(6) 0.0060(6) -0.0006(6)
C16 0.0124(7) 0.0109(8) 0.0142(8) 0.0009(6) 0.0055(6) -0.0001(6)
C17 0.0158(8) 0.0110(8) 0.0140(8) -0.0011(6) 0.0047(6) -0.0027(6)
C18 0.0175(8) 0.0114(8) 0.0137(8) -0.0016(6) 0.0063(6) -0.0011(6)
C19 0.0136(7) 0.0109(8) 0.0116(7) 0.0008(6) 0.0050(6) 0.0007(6)
C20 0.0139(7) 0.0110(8) 0.0105(7) 0.0004(6) 0.0058(6) 0.0005(6)
C21 0.0143(7) 0.0115(8) 0.0087(7) 0.0010(6) 0.0033(6) -0.0029(6)
C22 0.0148(8) 0.0143(8) 0.0094(7) 0.0010(6) 0.0042(6) -0.0008(6)
C23 0.0151(8) 0.0220(10) 0.0146(8) 0.0020(7) 0.0049(7) -0.0060(7)
C24 0.0223(9) 0.0175(9) 0.0154(8) 0.0050(7) 0.0003(7) -0.0074(7)
C25 0.0221(9) 0.0130(9) 0.0205(9) 0.0046(7) 0.0008(7) -0.0005(7)
C26 0.0146(8) 0.0153(9) 0.0178(9) 0.0020(7) 0.0024(7) -0.0001(7)
C27 0.0179(8) 0.0193(9) 0.0120(8) -0.0041(7) 0.0085(6) -0.0060(7)
C28 0.0237(9) 0.0241(10) 0.0180(9) -0.0056(8) 0.0118(7) -0.0007(8)
C29 0.0283(11) 0.0347(13) 0.0293(11) -0.0158(9) 0.0185(9) -0.0055(9)
C30 0.0289(11) 0.0489(15) 0.0183(10) -0.0171(10) 0.0153(8) -0.0199(10)
C31 0.0237(10) 0.0463(14) 0.0103(8) -0.0038(8) 0.0055(7) -0.0195(10)
C32 0.0184(8) 0.0279(11) 0.0138(8) 0.0004(7) 0.0059(7) -0.0091(8)
C33 0.0126(7) 0.0130(8) 0.0131(8) 0.0011(6) 0.0058(6) -0.0030(6)
C34 0.0140(8) 0.0161(9) 0.0250(10) 0.0067(7) 0.0055(7) 0.0009(7)
C35 0.0136(8) 0.0235(10) 0.0293(11) 0.0053(8) 0.0055(7) -0.0031(7)
C36 0.0238(9) 0.0183(9) 0.0228(10) 0.0024(8) 0.0074(8) -0.0088(8)
C37 0.0241(9) 0.0117(9) 0.0220(9) 0.0027(7) 0.0073(7) 0.0001(7)
C38 0.0146(8) 0.0155(9) 0.0167(8) 0.0016(6) 0.0057(7) 0.0013(6)
C39 0.0194(8) 0.0083(8) 0.0125(8) 0.0015(6) 0.0096(6) -0.0005(6)
C40 0.0223(9) 0.0125(8) 0.0129(8) 0.0011(6) 0.0070(7) -0.0014(7)
C41 0.0337(11) 0.0150(9) 0.0122(8) 0.0000(7) 0.0088(7) -0.0014(8)
C42 0.0344(11) 0.0154(9) 0.0188(9) -0.0003(7) 0.0172(8) 0.0012(8)
C43 0.0234(9) 0.0155(9) 0.0220(9) 0.0013(7) 0.0132(8) 0.0018(7)
C44 0.0183(8) 0.0129(8) 0.0156(8) 0.0011(6) 0.0089(7) 0.0005(7)
C45 0.0125(7) 0.0129(8) 0.0074(7) -0.0010(6) 0.0036(6) 0.0007(6)
C46 0.0181(8) 0.0131(8) 0.0126(8) -0.0008(6) 0.0024(6) 0.0003(7)
C47 0.0202(9) 0.0166(9) 0.0164(9) -0.0071(7) 0.0017(7) 0.0006(7)
C48 0.0190(8) 0.0269(10) 0.0106(8) -0.0068(7) 0.0046(6) 0.0069(7)
C49 0.0238(9) 0.0238(10) 0.0084(8) 0.0023(7) 0.0080(7) 0.0041(8)
C50 0.0207(8) 0.0152(8) 0.0100(8) 0.0010(6) 0.0067(6) -0.0012(7)
C51 0.0422(13) 0.0381(13) 0.0101(9) -0.0083(8) 0.0007(8) 0.0092(10)
C1S 0.0309(11) 0.0265(11) 0.0205(10) -0.0041(8) 0.0096(8) -0.0058(9)
C2S 0.0261(10) 0.0230(10) 0.0214(10) -0.0060(8) 0.0091(8) 0.0022(8)
O1S 0.0210(7) 0.0262(8) 0.0104(6) -0.0040(5) 0.0059(5) -0.0038(6)
C3S 0.0230(9) 0.0307(11) 0.0143(9) 0.0031(8) 0.0092(7) 0.0062(8)
C4S 0.0253(10) 0.0353(12) 0.0119(8) 0.0022(8) 0.0032(7) -0.0049(9)
C5S 0.031(2) 0.028(2) 0.030(2) 0.0090(18) 0.0111(18) -0.0010(18)
C6S 0.0198(19) 0.017(2) 0.034(3) 0.0060(18) 0.0070(18) 0.0040(15)
O2S 0.0203(14) 0.0192(14) 0.0236(17) 0.0033(13) 0.0115(12) 0.0043(11)
C7S 0.023(2) 0.0146(19) 0.023(2) -0.0041(16) 0.0132(17) -0.0013(15)
C8S 0.036(3) 0.035(3) 0.020(2) -0.001(2) 0.011(2) -0.003(2)

loop_
_atom_type_symbol
_atom_type_description
_atom_type_scat_dispersion_real
_atom_type_scat_dispersion_imag
_atom_type_scat_source
C C 0.0015 0.0009 'International Tables Vol C Tables 4.2.6.8 and 6.1.1.4'
H H 0.0000 0.0000 'International Tables Vol C Tables 4.2.6.8 and 6.1.1.4'
N N 0.0030 0.0019 'International Tables Vol C Tables 4.2.6.8 and 6.1.1.4'
O O 0.0056 0.0036 'International Tables Vol C Tables 4.2.6.8 and 6.1.1.4'
Cu Cu 0.3240 0.8257 'International Tables Vol C Tables 4.2.6.8 and 6.1.1.4'
S S 0.0826 0.0763 'International Tables Vol C Tables 4.2.6.8 and 6.1.1.4'

loop_
_geom_angle_atom_site_label_1
_geom_angle_atom_site_label_2
_geom_angle_atom_site_label_3
_geom_angle
N1 Cu1 N3 175.76(7)
N1 Cu1 N2 87.03(6)
N3 Cu1 N2 93.03(6)
N1 Cu1 N4 86.68(6)
N3 Cu1 N4 93.58(6)
N2 Cu1 N4 172.16(6)
O3 S1 O2 119.63(8)
O3 S1 N6 107.88(8)
O2 S1 N6 102.00(8)
O3 S1 C45 108.83(8)
O2 S1 C45 106.58(8)
N6 S1 C45 111.79(8)
C1 N1 C3 94.21(14)
C1 N1 Cu1 132.79(13)
C3 N1 Cu1 132.59(12)
C6 N2 C9 105.87(14)
C6 N2 Cu1 128.87(12)
C9 N2 Cu1 125.01(12)
C11 N3 C14 106.91(15)
C11 N3 Cu1 126.74(13)
C14 N3 Cu1 126.35(13)
C19 N4 C16 106.11(15)
C19 N4 Cu1 129.44(12)
C16 N4 Cu1 124.41(12)
C4 N5 N6 116.87(14)
C4 N5 H5N 121.6
N6 N5 H5N 121.6
N5 N6 S1 118.29(12)
N5 N6 H6N 120.9
S1 N6 H6N 120.9
N1 C1 C20 127.34(16)
N1 C1 C2 92.19(14)
C20 C1 C2 140.29(16)
N1 C1 C3 42.94(9)
C20 C1 C3 169.02(15)
C2 C1 C3 49.31(9)
C4 C2 C3 112.73(14)
C4 C2 C1 112.80(14)
C3 C2 C1 80.86(12)
C4 C2 H2A 115.3
C3 C2 H2A 115.3
C1 C2 H2A 115.3
N1 C3 C5 127.16(16)
N1 C3 C2 92.61(14)
C5 C3 C2 140.14(16)
N1 C3 C1 42.85(9)
C5 C3 C1 169.18(15)
C2 C3 C1 49.83(10)
O1 C4 N5 123.24(16)
O1 C4 C2 122.39(15)
N5 C4 C2 114.36(15)
C3 C5 C6 118.60(16)
C3 C5 C21 120.81(16)
C6 C5 C21 120.58(16)
N2 C6 C5 125.55(16)
N2 C6 C7 110.05(15)
C5 C6 C7 124.25(16)
C8 C7 C6 107.25(16)
C8 C7 H7A 126.4
C6 C7 H7A 126.4
C7 C8 C9 106.96(16)
C7 C8 H8A 126.5
C9 C8 H8A 126.5
N2 C9 C10 125.04(17)
N2 C9 C8 109.87(15)
C10 C9 C8 125.05(16)
C9 C10 C11 124.54(17)
C9 C10 C27 117.82(17)
C11 C10 C27 117.64(16)
N3 C11 C10 125.41(17)
N3 C11 C12 109.42(17)
C10 C11 C12 125.12(17)
C13 C12 C11 107.08(17)
C13 C12 H12A 126.5
C11 C12 H12A 126.5
C12 C13 C14 107.14(17)
C12 C13 H13A 126.4
C14 C13 H13A 126.4
N3 C14 C15 125.44(16)
N3 C14 C13 109.45(16)
C15 C14 C13 125.11(17)
C16 C15 C14 125.08(17)
C16 C15 C33 118.14(16)
C14 C15 C33 116.78(16)
C15 C16 N4 125.01(16)
C15 C16 C17 125.40(17)
N4 C16 C17 109.58(15)
C18 C17 C16 107.18(16)
C18 C17 H17A 126.4
C16 C17 H17A 126.4
C17 C18 C19 107.21(16)
C17 C18 H18A 126.4
C19 C18 H18A 126.4
N4 C19 C20 125.12(16)
N4 C19 C18 109.90(15)
C20 C19 C18 124.92(16)
C1 C20 C19 118.46(16)
C1 C20 C39 121.05(16)
C19 C20 C39 120.40(16)
C22 C21 C26 118.08(16)
C22 C21 C5 120.63(16)
C26 C21 C5 121.28(16)
C21 C22 C23 120.37(17)
C21 C22 H22A 119.8
C23 C22 H22A 119.8
C24 C23 C22 120.88(18)
C24 C23 H23A 119.6
C22 C23 H23A 119.6
C25 C24 C23 119.51(18)
C25 C24 H24A 120.2
C23 C24 H24A 120.2
C24 C25 C26 119.55(18)
C24 C25 H25A 120.2
C26 C25 H25A 120.2
C25 C26 C21 121.60(18)
C25 C26 H26A 119.2
C21 C26 H26A 119.2
C28 C27 C32 118.77(18)
C28 C27 C10 120.66(18)
C32 C27 C10 120.57(18)
C29 C28 C27 120.3(2)
C29 C28 H28A 119.8
C27 C28 H28A 119.8
C30 C29 C28 120.3(2)
C30 C29 H29A 119.9
C28 C29 H29A 119.9
C31 C30 C29 119.8(2)
C31 C30 H30A 120.1
C29 C30 H30A 120.1
C30 C31 C32 120.4(2)
C30 C31 H31A 119.8
C32 C31 H31A 119.8
C31 C32 C27 120.4(2)
C31 C32 H32A 119.8
C27 C32 H32A 119.8
C34 C33 C38 118.86(17)
C34 C33 C15 119.53(17)
C38 C33 C15 121.60(16)
C35 C34 C33 120.11(19)
C35 C34 H34A 119.9
C33 C34 H34A 119.9
C36 C35 C34 120.62(18)
C36 C35 H35A 119.7
C34 C35 H35A 119.7
C37 C36 C35 119.92(18)
C37 C36 H36A 120.0
C35 C36 H36A 120.0
C36 C37 C38 119.61(18)
C36 C37 H37A 120.2
C38 C37 H37A 120.2
C37 C38 C33 120.89(17)
C37 C38 H38A 119.6
C33 C38 H38A 119.6
C44 C39 C40 118.20(17)
C44 C39 C20 118.83(16)
C40 C39 C20 122.96(16)
C41 C40 C39 121.06(18)
C41 C40 H40A 119.5
C39 C40 H40A 119.5
C42 C41 C40 120.28(19)
C42 C41 H41A 119.9
C40 C41 H41A 119.9
C41 C42 C43 119.53(18)
C41 C42 H42A 120.2
C43 C42 H42A 120.2
C42 C43 C44 120.14(19)
C42 C43 H43A 119.9
C44 C43 H43A 119.9
C39 C44 C43 120.79(18)
C39 C44 H44A 119.6
C43 C44 H44A 119.6
C46 C45 C50 121.57(16)
C46 C45 S1 118.04(13)
C50 C45 S1 119.78(14)
C47 C46 C45 118.81(18)
C47 C46 H46A 120.6
C45 C46 H46A 120.6
C48 C47 C46 121.05(18)
C48 C47 H47A 119.5
C46 C47 H47A 119.5
C47 C48 C49 118.87(17)
C47 C48 C51 120.9(2)
C49 C48 C51 120.3(2)
C50 C49 C48 121.25(18)
C50 C49 H49A 119.4
C48 C49 H49A 119.4
C49 C50 C45 118.40(18)
C49 C50 H50A 120.8
C45 C50 H50A 120.8
C48 C51 H51A 109.5
C48 C51 H51B 109.5
H51A C51 H51B 109.5
C48 C51 H51C 109.5
H51A C51 H51C 109.5
H51B C51 H51C 109.5
C2S C1S H1SA 109.5
C2S C1S H1SB 109.5
H1SA C1S H1SB 109.5
C2S C1S H1SC 109.5
H1SA C1S H1SC 109.5
H1SB C1S H1SC 109.5
O1S C2S C1S 109.79(17)
O1S C2S H2SA 109.7
C1S C2S H2SA 109.7
O1S C2S H2SB 109.7
C1S C2S H2SB 109.7
H2SA C2S H2SB 108.2
C3S O1S C2S 111.98(16)
O1S C3S C4S 110.10(17)
O1S C3S H3SA 109.6
C4S C3S H3SA 109.6
O1S C3S H3SB 109.6
C4S C3S H3SB 109.6
H3SA C3S H3SB 108.2
C3S C4S H4SA 109.5
C3S C4S H4SB 109.5
H4SA C4S H4SB 109.5
C3S C4S H4SC 109.5
H4SA C4S H4SC 109.5
H4SB C4S H4SC 109.5
O2S C6S C5S 109.5(4)
O2S C6S H6SA 109.8
C5S C6S H6SA 109.8
O2S C6S H6SB 109.8
C5S C6S H6SB 109.8
H6SA C6S H6SB 108.2
C7S O2S C6S 111.4(3)
O2S C7S C8S 110.1(4)
O2S C7S H7SA 109.6
C8S C7S H7SA 109.6
O2S C7S H7SB 109.6
C8S C7S H7SB 109.6
H7SA C7S H7SB 108.2

loop_
_geom_bond_atom_site_label_1
_geom_bond_atom_site_label_2
_geom_bond_distance
Cu1 N1 1.8875(15)
Cu1 N3 1.9226(16)
Cu1 N2 2.0018(16)
Cu1 N4 2.0040(16)
S1 O3 1.4368(13)
S1 O2 1.4381(13)
S1 N6 1.6424(15)
S1 C45 1.7576(17)
O1 C4 1.219(2)
N1 C1 1.362(2)
N1 C3 1.365(2)
N2 C6 1.377(2)
N2 C9 1.386(2)
N3 C11 1.377(2)
N3 C14 1.379(2)
N4 C19 1.373(2)
N4 C16 1.390(2)
N5 C4 1.354(2)
N5 N6 1.3948(19)
N5 H5N 0.8800
N6 H6N 0.8800
C1 C20 1.376(2)
C1 C2 1.546(2)
C2 C4 1.511(2)
C2 C3 1.534(2)
C2 H2A 1.0000
C3 C5 1.374(2)
C5 C6 1.424(2)
C5 C21 1.492(2)
C6 C7 1.442(2)
C7 C8 1.356(2)
C7 H7A 0.9500
C8 C9 1.444(2)
C8 H8A 0.9500
C9 C10 1.392(2)
C10 C11 1.418(3)
C10 C27 1.492(2)
C11 C12 1.433(3)
C12 C13 1.372(3)
C12 H12A 0.9500
C13 C14 1.430(2)
C13 H13A 0.9500
C14 C15 1.413(3)
C15 C16 1.390(2)
C15 C33 1.498(2)
C16 C17 1.440(2)
C17 C18 1.355(3)
C17 H17A 0.9500
C18 C19 1.444(2)
C18 H18A 0.9500
C19 C20 1.430(2)
C20 C39 1.487(2)
C21 C22 1.389(2)
C21 C26 1.404(3)
C22 C23 1.397(3)
C22 H22A 0.9500
C23 C24 1.389(3)
C23 H23A 0.9500
C24 C25 1.385(3)
C24 H24A 0.9500
C25 C26 1.394(3)
C25 H25A 0.9500
C26 H26A 0.9500
C27 C28 1.398(3)
C27 C32 1.406(3)
C28 C29 1.392(3)
C28 H28A 0.9500
C29 C30 1.390(4)
C29 H29A 0.9500
C30 C31 1.385(4)
C30 H30A 0.9500
C31 C32 1.387(3)
C31 H31A 0.9500
C32 H32A 0.9500
C33 C34 1.389(2)
C33 C38 1.398(3)
C34 C35 1.389(3)
C34 H34A 0.9500
C35 C36 1.388(3)
C35 H35A 0.9500
C36 C37 1.380(3)
C36 H36A 0.9500
C37 C38 1.393(3)
C37 H37A 0.9500
C38 H38A 0.9500
C39 C44 1.391(3)
C39 C40 1.401(3)
C40 C41 1.387(3)
C40 H40A 0.9500
C41 C42 1.380(3)
C41 H41A 0.9500
C42 C43 1.394(3)
C42 H42A 0.9500
C43 C44 1.394(3)
C43 H43A 0.9500
C44 H44A 0.9500
C45 C46 1.393(3)
C45 C50 1.397(2)
C46 C47 1.392(3)
C46 H46A 0.9500
C47 C48 1.391(3)
C47 H47A 0.9500
C48 C49 1.403(3)
C48 C51 1.499(3)
C49 C50 1.389(2)
C49 H49A 0.9500
C50 H50A 0.9500
C51 H51A 0.9800
C51 H51B 0.9800
C51 H51C 0.9800
C1S C2S 1.496(3)
C1S H1SA 0.9800
C1S H1SB 0.9800
C1S H1SC 0.9800
C2S O1S 1.435(3)
C2S H2SA 0.9900
C2S H2SB 0.9900
O1S C3S 1.425(2)
C3S C4S 1.511(3)
C3S H3SA 0.9900
C3S H3SB 0.9900
C4S H4SA 0.9800
C4S H4SB 0.9800
C4S H4SC 0.9800
C5S C6S 1.509(7)
C5S H5SA 0.9800
C5S H5SB 0.9800
C5S H5SC 0.9800
C6S O2S 1.425(5)
C6S H6SA 0.9900
C6S H6SB 0.9900
O2S C7S 1.410(6)
C7S C8S 1.510(7)
C7S H7SA 0.9900
C7S H7SB 0.9900
C8S H8SB 0.9800
C8S H8SC 0.9800
C8S H8SD 0.9800

loop_
_geom_torsion_atom_site_label_1
_geom_torsion_atom_site_label_2
_geom_torsion_atom_site_label_3
_geom_torsion_atom_site_label_4
_geom_torsion
N3 Cu1 N1 C1 94.8(9)
N2 Cu1 N1 C1 -174.16(17)
N4 Cu1 N1 C1 1.14(17)
N3 Cu1 N1 C3 -94.4(9)
N2 Cu1 N1 C3 -3.42(17)
N4 Cu1 N1 C3 171.88(17)
N1 Cu1 N2 C6 2.39(15)
N3 Cu1 N2 C6 178.15(15)
N4 Cu1 N2 C6 -34.4(5)
N1 Cu1 N2 C9 -171.01(14)
N3 Cu1 N2 C9 4.75(14)
N4 Cu1 N2 C9 152.2(4)
N1 Cu1 N3 C11 85.8(9)
N2 Cu1 N3 C11 -4.93(16)
N4 Cu1 N3 C11 179.29(16)
N1 Cu1 N3 C14 -93.5(9)
N2 Cu1 N3 C14 175.74(16)
N4 Cu1 N3 C14 -0.05(16)
N1 Cu1 N4 C19 -3.87(16)
N3 Cu1 N4 C19 -179.63(16)
N2 Cu1 N4 C19 32.9(5)
N1 Cu1 N4 C16 178.83(15)
N3 Cu1 N4 C16 3.06(15)
N2 Cu1 N4 C16 -144.4(4)
C4 N5 N6 S1 -117.30(15)
O3 S1 N6 N5 -46.78(14)
O2 S1 N6 N5 -173.63(12)
C45 S1 N6 N5 72.85(14)
C3 N1 C1 C20 -173.07(18)
Cu1 N1 C1 C20 0.1(3)
C3 N1 C1 C2 2.83(14)
Cu1 N1 C1 C2 176.01(14)
Cu1 N1 C1 C3 173.2(2)
N1 C1 C2 C4 108.37(15)
C20 C1 C2 C4 -76.7(3)
C3 C1 C2 C4 110.91(16)
N1 C1 C2 C3 -2.54(13)
C20 C1 C2 C3 172.3(2)
C1 N1 C3 C5 174.36(18)
Cu1 N1 C3 C5 1.2(3)
C1 N1 C3 C2 -2.85(14)
Cu1 N1 C3 C2 -176.05(14)
Cu1 N1 C3 C1 -173.2(2)
C4 C2 C3 N1 -108.45(16)
C1 C2 C3 N1 2.54(13)
C4 C2 C3 C5 75.0(3)
C1 C2 C3 C5 -174.0(2)
C4 C2 C3 C1 -110.99(16)
C20 C1 C3 N1 30.3(8)
C2 C1 C3 N1 -176.27(19)
N1 C1 C3 C5 -24.7(8)
C20 C1 C3 C5 5.6(14)
C2 C1 C3 C5 159.1(8)
N1 C1 C3 C2 176.27(19)
C20 C1 C3 C2 -153.5(8)
N6 N5 C4 O1 12.7(3)
N6 N5 C4 C2 -165.91(14)
C3 C2 C4 O1 46.9(2)
C1 C2 C4 O1 -42.5(2)
C3 C2 C4 N5 -134.43(16)
C1 C2 C4 N5 136.18(16)
N1 C3 C5 C6 3.4(3)
C2 C3 C5 C6 179.1(2)
C1 C3 C5 C6 24.3(9)
N1 C3 C5 C21 -175.75(16)
C2 C3 C5 C21 -0.1(3)
C1 C3 C5 C21 -154.9(7)
C9 N2 C6 C5 175.21(16)
Cu1 N2 C6 C5 0.8(3)
C9 N2 C6 C7 -0.54(19)
Cu1 N2 C6 C7 -174.92(12)
C3 C5 C6 N2 -4.3(3)
C21 C5 C6 N2 174.92(16)
C3 C5 C6 C7 170.91(16)
C21 C5 C6 C7 -9.9(3)
N2 C6 C7 C8 0.8(2)
C5 C6 C7 C8 -174.96(16)
C6 C7 C8 C9 -0.8(2)
C6 N2 C9 C10 -177.80(17)
Cu1 N2 C9 C10 -3.1(2)
C6 N2 C9 C8 0.05(19)
Cu1 N2 C9 C8 174.71(11)
C7 C8 C9 N2 0.5(2)
C7 C8 C9 C10 178.32(17)
N2 C9 C10 C11 -0.1(3)
C8 C9 C10 C11 -177.64(17)
N2 C9 C10 C27 178.86(16)
C8 C9 C10 C27 1.3(3)
C14 N3 C11 C10 -177.05(18)
Cu1 N3 C11 C10 3.5(3)
C14 N3 C11 C12 0.3(2)
Cu1 N3 C11 C12 -179.10(14)
C9 C10 C11 N3 0.0(3)
C27 C10 C11 N3 -178.95(18)
C9 C10 C11 C12 -176.96(19)
C27 C10 C11 C12 4.1(3)
N3 C11 C12 C13 0.1(2)
C10 C11 C12 C13 177.50(19)
C11 C12 C13 C14 -0.5(2)
C11 N3 C14 C15 178.54(18)
Cu1 N3 C14 C15 -2.0(3)
C11 N3 C14 C13 -0.6(2)
Cu1 N3 C14 C13 178.80(13)
C12 C13 C14 N3 0.7(2)
C12 C13 C14 C15 -178.48(19)
N3 C14 C15 C16 1.4(3)
C13 C14 C15 C16 -179.56(19)
N3 C14 C15 C33 -178.71(17)
C13 C14 C15 C33 0.4(3)
C14 C15 C16 N4 2.1(3)
C33 C15 C16 N4 -177.78(16)
C14 C15 C16 C17 -179.15(18)
C33 C15 C16 C17 0.9(3)
C19 N4 C16 C15 177.71(17)
Cu1 N4 C16 C15 -4.5(3)
C19 N4 C16 C17 -1.19(19)
Cu1 N4 C16 C17 176.65(12)
C15 C16 C17 C18 -177.58(18)
N4 C16 C17 C18 1.3(2)
C16 C17 C18 C19 -0.9(2)
C16 N4 C19 C20 -176.65(16)
Cu1 N4 C19 C20 5.7(3)
C16 N4 C19 C18 0.65(19)
Cu1 N4 C19 C18 -177.04(12)
C17 C18 C19 N4 0.2(2)
C17 C18 C19 C20 177.46(17)
N1 C1 C20 C19 0.5(3)
C2 C1 C20 C19 -173.1(2)
C3 C1 C20 C19 -25.1(9)
N1 C1 C20 C39 -176.10(17)
C2 C1 C20 C39 10.3(3)
C3 C1 C20 C39 158.3(7)
N4 C19 C20 C1 -3.4(3)
C18 C19 C20 C1 179.71(17)
N4 C19 C20 C39 173.23(16)
C18 C19 C20 C39 -3.7(3)
C3 C5 C21 C22 -52.5(2)
C6 C5 C21 C22 128.33(18)
C3 C5 C21 C26 126.83(19)
C6 C5 C21 C26 -52.3(2)
C26 C21 C22 C23 -0.4(3)
C5 C21 C22 C23 178.93(16)
C21 C22 C23 C24 0.5(3)
C22 C23 C24 C25 0.1(3)
C23 C24 C25 C26 -0.7(3)
C24 C25 C26 C21 0.7(3)
C22 C21 C26 C25 -0.2(3)
C5 C21 C26 C25 -179.54(18)
C9 C10 C27 C28 61.0(2)
C11 C10 C27 C28 -119.9(2)
C9 C10 C27 C32 -118.4(2)
C11 C10 C27 C32 60.7(2)
C32 C27 C28 C29 0.0(3)
C10 C27 C28 C29 -179.38(19)
C27 C28 C29 C30 -1.0(3)
C28 C29 C30 C31 1.0(3)
C29 C30 C31 C32 0.0(3)
C30 C31 C32 C27 -1.1(3)
C28 C27 C32 C31 1.0(3)
C10 C27 C32 C31 -179.57(18)
C16 C15 C33 C34 -111.5(2)
C14 C15 C33 C34 68.6(2)
C16 C15 C33 C38 70.0(2)
C14 C15 C33 C38 -109.9(2)
C38 C33 C34 C35 -0.1(3)
C15 C33 C34 C35 -178.60(19)
C33 C34 C35 C36 0.3(3)
C34 C35 C36 C37 -0.3(3)
C35 C36 C37 C38 0.2(3)
C36 C37 C38 C33 0.0(3)
C34 C33 C38 C37 -0.1(3)
C15 C33 C38 C37 178.44(18)
C1 C20 C39 C44 52.7(2)
C19 C20 C39 C44 -123.83(19)
C1 C20 C39 C40 -128.71(19)
C19 C20 C39 C40 54.8(2)
C44 C39 C40 C41 0.5(3)
C20 C39 C40 C41 -178.14(17)
C39 C40 C41 C42 -0.7(3)
C40 C41 C42 C43 0.3(3)
C41 C42 C43 C44 0.3(3)
C40 C39 C44 C43 0.2(3)
C20 C39 C44 C43 178.85(17)
C42 C43 C44 C39 -0.6(3)
O3 S1 C45 C46 -24.78(17)
O2 S1 C45 C46 105.51(15)
N6 S1 C45 C46 -143.85(14)
O3 S1 C45 C50 164.04(14)
O2 S1 C45 C50 -65.67(16)
N6 S1 C45 C50 44.98(17)
C50 C45 C46 C47 0.1(3)
S1 C45 C46 C47 -170.95(14)
C45 C46 C47 C48 1.8(3)
C46 C47 C48 C49 -2.5(3)
C46 C47 C48 C51 176.89(19)
C47 C48 C49 C50 1.3(3)
C51 C48 C49 C50 -178.02(19)
C48 C49 C50 C45 0.4(3)
C46 C45 C50 C49 -1.1(3)
S1 C45 C50 C49 169.71(14)
C1S C2S O1S C3S 176.50(18)
C2S O1S C3S C4S 172.72(17)
C5S C6S O2S C7S -177.9(4)
C6S O2S C7S C8S 174.6(4)
